data_7125350
loop_
_publ_author_name
'Zhao, Meng-Meng'
'Zhou, Lin'
'Shi, Ping-Ping'
'Zheng, Xuan'
'Chen, Xiao-Gang'
'Gao, Ji-Xing'
'Geng, Fu-Juan'
'Ye, Qiong'
'Fu, Da-Wei'

_publ_section_title
;
 Halogen substitution effects on optical and electrical properties in 3D
 molecular perovskites.
;
_journal_issue 94
_journal_name_full 'Chemical communications (Cambridge, England)'
_journal_page_first 13275
_journal_page_last 13278
_journal_paper_doi 10.1039/c8cc07052k
_journal_volume 54
_journal_year 2018
_chemical_formula_moiety 'C6 Cd N9, 0.5(C8 H19 Cl P), C H2 Cl0.50, C H2.50, C H2.50, C H2'
_chemical_formula_sum 'C14 H19 Cd Cl N9 P'
_chemical_formula_weight 492.20
_space_group_crystal_system orthorhombic
_space_group_IT_number 60
_space_group_name_Hall '-P 2n 2ab'
_space_group_name_H-M_alt 'P b c n'
_atom_sites_solution_hydrogens difmap
_audit_creation_method SHELXL-2014/7
_audit_update_record
;
2018-10-17 deposited with the CCDC.
2018-11-09 downloaded from the CCDC.
;
_cell_angle_alpha 90
_cell_angle_beta 90
_cell_angle_gamma 90
_cell_formula_units_Z 8
_cell_length_a 16.650(5)
_cell_length_b 16.667(5)
_cell_length_c 15.809(5)
_cell_measurement_reflns_used 3815
_cell_measurement_temperature 333(2)
_cell_measurement_theta_max 24.998
_cell_measurement_theta_min 2.447
_cell_volume 4387(2)
_computing_structure_refinement 'SHELXL-2014/7 (Sheldrick, 2014)'
_diffrn_ambient_temperature 333(2)
_diffrn_measured_fraction_theta_full 0.989
_diffrn_measured_fraction_theta_max 0.989
_diffrn_measurement_device_type Rigaku,SCXmini
_diffrn_radiation_type MoK\a
_diffrn_radiation_wavelength 0.71073
_diffrn_reflns_av_R_equivalents 0.0240
_diffrn_reflns_av_unetI/netI 0.0229
_diffrn_reflns_Laue_measured_fraction_full 0.989
_diffrn_reflns_Laue_measured_fraction_max 0.989
_diffrn_reflns_limit_h_max 19
_diffrn_reflns_limit_h_min -17
_diffrn_reflns_limit_k_max 19
_diffrn_reflns_limit_k_min -19
_diffrn_reflns_limit_l_max 18
_diffrn_reflns_limit_l_min -18
_diffrn_reflns_number 17662
_diffrn_reflns_point_group_measured_fraction_full 0.989
_diffrn_reflns_point_group_measured_fraction_max 0.989
_diffrn_reflns_theta_full 24.998
_diffrn_reflns_theta_max 24.998
_diffrn_reflns_theta_min 2.447
_exptl_absorpt_coefficient_mu 1.207
_exptl_crystal_colour colourless
_exptl_crystal_density_diffrn 1.490
_exptl_crystal_density_method 'not measured'
_exptl_crystal_description block
_exptl_crystal_F_000 1968
_exptl_crystal_size_max 0.30
_exptl_crystal_size_mid 0.28
_exptl_crystal_size_min 0.26
_refine_diff_density_max 2.130
_refine_diff_density_min -0.719
_refine_diff_density_rms 0.176
_refine_ls_extinction_method none
_refine_ls_goodness_of_fit_ref 0.719
_refine_ls_hydrogen_treatment constr
_refine_ls_matrix_type full
_refine_ls_number_parameters 316
_refine_ls_number_reflns 3815
_refine_ls_number_restraints 358
_refine_ls_restrained_S_all 1.476
_refine_ls_R_factor_all 0.1663
_refine_ls_R_factor_gt 0.1289
_refine_ls_shift/su_max 0.000
_refine_ls_shift/su_mean 0.000
_refine_ls_structure_factor_coef Fsqd
_refine_ls_weighting_details 'w=1/[\s^2^(Fo^2^)+(0.2000P)^2^+55.0000P] where P=(Fo^2^+2Fc^2^)/3'
_refine_ls_weighting_scheme calc
_refine_ls_wR_factor_gt 0.3511
_refine_ls_wR_factor_ref 0.3685
_reflns_Friedel_coverage 0.000
_reflns_number_gt 2104
_reflns_number_total 3815
_reflns_threshold_expression 'I > 2\s(I)'
_cod_data_source_file c8cc07052k4.cif
_cod_data_source_block 1_CCDC1
_cod_database_code 7125350
_shelx_shelxl_version_number 2014/7
_shelx_space_group_comment
;
The symmetry employed for this shelxl refinement is uniquely defined
by the following loop, which should always be used as a source of
symmetry information in preference to the above space-group names.
They are only intended as comments.
;

loop_
_space_group_symop_operation_xyz
'x, y, z'
'-x+1/2, -y+1/2, z+1/2'
'-x, y, -z+1/2'
'x+1/2, -y+1/2, -z'
'-x, -y, -z'
'x-1/2, y-1/2, -z-1/2'
'x, -y, z-1/2'
'-x-1/2, y-1/2, z'

loop_
_atom_site_label
_atom_site_type_symbol
_atom_site_fract_x
_atom_site_fract_y
_atom_site_fract_z
_atom_site_U_iso_or_equiv
_atom_site_adp_type
_atom_site_occupancy
_atom_site_site_symmetry_order
_atom_site_calc_flag
_atom_site_refinement_flags_posn
_atom_site_refinement_flags_adp
_atom_site_refinement_flags_occupancy
Cd1 Cd 0.18733(6) 0.29073(7) 0.50936(8) 0.1277(7) Uani 1 1 d . U .
C1 C 0.2853(15) 0.2903(15) 0.6927(15) 0.192(8) Uani 1 1 d . U .
N1 N 0.1740(14) 0.1526(11) 0.5194(17) 0.260(10) Uani 1 1 d D U .
P1 P 0.5000 -0.0069(4) 0.2500 0.194(3) Uani 1 2 d DS TU P
N2 N 0.2453(13) 0.2994(13) 0.6417(13) 0.210(7) Uani 1 1 d . U .
C2 C 0.1920(14) 0.0925(16) 0.503(2) 0.225(10) Uani 1 1 d . U .
N3 N 0.3123(11) 0.2828(19) 0.4487(19) 0.276(10) Uani 1 1 d . U .
C6 C 0.3681(14) 0.272(2) 0.4349(18) 0.257(10) Uani 1 1 d . U .
N7 N 0.1986(15) 0.0219(12) 0.4702(18) 0.276(10) Uani 1 1 d D U .
N8 N 0.3434(13) 0.2990(13) 0.7535(14) 0.221(8) Uani 1 1 d . U .
N9 N 0.4432(11) 0.2621(17) 0.3856(14) 0.267(9) Uani 1 1 d . U .
C7 C 0.3992(4) 0.0184(8) 0.2816(11) 0.275(12) Uani 0.5 1 d D U P
H7A H 0.4186 0.0428 0.3327 0.330 Uiso 0.5 1 d R U P
H7B H 0.3873 -0.0369 0.2928 0.330 Uiso 0.5 1 d R U P
C8 C 0.5380(6) 0.0680(5) 0.1783(7) 0.194(3) Uani 0.5 1 d D U P
H8A H 0.4996 0.0571 0.1344 0.233 Uiso 0.5 1 d R U P
H8B H 0.5854 0.0914 0.1541 0.233 Uiso 0.5 1 d R U P
C9 C 0.3805(6) 0.1028(7) 0.2554(13) 0.340(18) Uani 0.5 1 d D U P
H9A H 0.3377 0.0642 0.2553 0.408 Uiso 0.5 1 d R U P
H9B H 0.3908 0.1160 0.1973 0.408 Uiso 0.5 1 d R U P
C10 C 0.5000(10) -0.1013(4) 0.1944(7) 0.267(13) Uani 0.5 1 d D U P
H10A H 0.5496 -0.1091 0.1647 0.321 Uiso 0.5 1 d R U P
H10B H 0.4579 -0.0934 0.1537 0.321 Uiso 0.5 1 d R U P
Cl1 Cl 0.3166(19) 0.124(3) 0.3469(13) 0.57(2) Uani 0.5 1 d D U P
C12 C 0.434(2) -0.1012(17) 0.129(2) 0.263(18) Uani 0.5 1 d D U P
H12A H 0.4301 -0.1484 0.0947 0.395 Uiso 0.5 1 d R U P
H12B H 0.4770 -0.1083 0.1696 0.395 Uiso 0.5 1 d R U P
H12C H 0.3847 -0.0925 0.1586 0.395 Uiso 0.5 1 d R U P
C11 C 0.5082(7) 0.1491(4) 0.2044(12) 0.248(15) Uani 0.5 1 d D U P
H11A H 0.4671 0.1670 0.1662 0.373 Uiso 0.5 1 d R U P
H11B H 0.4863 0.1449 0.2605 0.373 Uiso 0.5 1 d R U P
H11C H 0.5517 0.1869 0.2044 0.373 Uiso 0.5 1 d R U P
C7A C 0.5640(8) -0.0134(11) 0.3416(7) 0.237(12) Uani 0.5 1 d D U P
H7AA H 0.6031 -0.0068 0.2975 0.284 Uiso 0.5 1 d R U P
H7AB H 0.5765 -0.0616 0.3720 0.284 Uiso 0.5 1 d R U P
C9A C 0.5204(18) -0.056(3) 0.4114(12) 0.256(17) Uani 0.5 1 d D U P
H9AA H 0.5731 -0.0519 0.4356 0.385 Uiso 0.5 1 d R U P
H9AB H 0.5084 -0.0078 0.3806 0.385 Uiso 0.5 1 d R U P
H9AC H 0.4816 -0.0631 0.4557 0.385 Uiso 0.5 1 d R U P
P2 P 0.5000 0.4907(13) 0.2500 0.197(4) Uani 0.6 2 d DS TU P
C22 C 0.3645(9) 0.4018(14) 0.245(3) 0.355(16) Uani 0.5 1 d D U P
H22A H 0.3455 0.4206 0.1913 0.426 Uiso 0.5 1 d R U P
H22B H 0.3927 0.3523 0.2361 0.426 Uiso 0.5 1 d R U P
Cl2 Cl 0.2651(10) 0.442(2) 0.2587(18) 0.464(15) Uani 0.5 1 d D U P
C21 C 0.4171(7) 0.464(2) 0.2039(12) 0.282(11) Uani 0.5 1 d D U P
H21A H 0.4194 0.5074 0.1643 0.339 Uiso 0.5 1 d R U P
H21D H 0.3912 0.4844 0.2537 0.339 Uiso 0.5 1 d R U P
C22A C 0.6275(15) 0.4105(19) 0.313(2) 0.32(2) Uani 0.5 1 d D U P
H22C H 0.6353 0.3658 0.3505 0.487 Uiso 0.5 1 d R U P
H22D H 0.6617 0.4048 0.2647 0.487 Uiso 0.5 1 d R U P
H22E H 0.6406 0.4594 0.3422 0.487 Uiso 0.5 1 d R U P
C21A C 0.5381(13) 0.4139(12) 0.3012(13) 0.273(12) Uani 0.5 1 d D U P
H21B H 0.5240 0.3655 0.2716 0.327 Uiso 0.5 1 d R U P
H21C H 0.5030 0.4199 0.3489 0.327 Uiso 0.5 1 d R U P
C23 C 0.4837(15) 0.5637(15) 0.3163(11) 0.232(11) Uani 0.5 1 d D U P
H23A H 0.4758 0.6107 0.2822 0.279 Uiso 0.5 1 d R U P
H23B H 0.5406 0.5551 0.3203 0.279 Uiso 0.5 1 d R U P
C24A C 0.6324(13) 0.464(2) 0.156(2) 0.314(19) Uani 0.5 1 d D U P
H24A H 0.6609 0.4552 0.1036 0.471 Uiso 0.5 1 d R U P
H24B H 0.6581 0.5055 0.1873 0.471 Uiso 0.5 1 d R U P
H24C H 0.6325 0.4149 0.1880 0.471 Uiso 0.5 1 d R U P
C23A C 0.5652(10) 0.5198(17) 0.1785(11) 0.271(11) Uani 0.5 1 d D U P
H23C H 0.5665 0.5674 0.1443 0.326 Uiso 0.5 1 d R U P
H23D H 0.5412 0.4781 0.1450 0.326 Uiso 0.5 1 d R U P
C24 C 0.533(2) 0.568(2) 0.3959(16) 0.28(2) Uani 0.5 1 d D U P
H24D H 0.5604 0.6142 0.4182 0.414 Uiso 0.5 1 d R U P
H24E H 0.4762 0.5793 0.3934 0.414 Uiso 0.5 1 d R U P
H24F H 0.5420 0.5229 0.4320 0.414 Uiso 0.5 1 d R U P
P2' P 0.5000 0.497(2) 0.2500 0.199(5) Uani 0.4 2 d S TU P
N4 N 0.3061(13) -0.0712(12) 0.5025(13) 0.211(9) Uani 1 1 d . U .
C5 C 0.260(2) -0.0261(16) 0.4899(19) 0.237(10) Uani 1 1 d . U .
C4 C 0.3482(13) 0.2445(17) 0.8160(15) 0.172(7) Uani 1 1 d . U .
N5 N 0.3620(13) 0.2122(12) 0.8727(13) 0.192(7) Uani 1 1 d . U .
C3 C 0.5061(13) 0.2323(18) 0.4203(16) 0.208(8) Uani 1 1 d . U .
N6 N 0.5625(9) 0.2050(12) 0.4375(11) 0.181(6) Uani 1 1 d . U .

loop_
_atom_site_aniso_label
_atom_site_aniso_U_11
_atom_site_aniso_U_22
_atom_site_aniso_U_33
_atom_site_aniso_U_23
_atom_site_aniso_U_13
_atom_site_aniso_U_12
Cd1 0.0967(8) 0.1271(11) 0.1592(12) -0.0019(7) -0.0004(6) 0.0100(5)
C1 0.184(17) 0.212(17) 0.180(15) 0.045(14) -0.045(11) -0.037(14)
N1 0.229(19) 0.128(7) 0.42(3) -0.020(13) -0.082(16) 0.028(11)
P1 0.182(7) 0.183(7) 0.217(8) 0.000 0.050(5) 0.000
N2 0.184(16) 0.242(17) 0.205(11) -0.005(13) -0.061(9) 0.009(13)
C2 0.170(17) 0.121(8) 0.38(3) 0.008(16) -0.047(16) 0.007(12)
N3 0.118(11) 0.43(3) 0.279(17) 0.07(2) 0.045(12) 0.070(14)
C6 0.111(10) 0.44(3) 0.218(19) 0.05(2) 0.014(11) 0.057(17)
N7 0.24(2) 0.155(13) 0.44(3) -0.036(17) -0.049(19) 0.029(13)
N8 0.210(16) 0.254(18) 0.199(15) 0.044(12) -0.061(11) -0.051(14)
N9 0.126(10) 0.47(3) 0.211(16) 0.038(17) 0.013(9) 0.073(15)
C7 0.176(15) 0.34(3) 0.31(3) 0.05(2) 0.060(15) -0.001(18)
C8 0.182(7) 0.183(7) 0.217(8) 0.000 0.050(5) 0.000
C9 0.23(3) 0.41(4) 0.38(4) 0.07(4) -0.05(3) 0.13(2)
C10 0.32(3) 0.204(13) 0.28(3) -0.017(15) 0.04(2) -0.06(2)
Cl1 0.65(5) 0.68(5) 0.39(3) 0.02(3) 0.03(3) 0.38(4)
C12 0.31(4) 0.25(3) 0.23(4) -0.04(3) 0.07(3) -0.01(3)
C11 0.25(3) 0.188(13) 0.30(4) 0.01(2) 0.06(3) 0.03(3)
C7A 0.24(2) 0.24(3) 0.23(2) 0.008(15) 0.012(17) 0.04(3)
C9A 0.27(4) 0.27(4) 0.23(2) 0.01(3) 0.03(3) 0.03(3)
P2 0.187(9) 0.200(10) 0.205(10) 0.000 0.020(7) 0.000
C22 0.27(2) 0.45(4) 0.34(3) -0.02(3) -0.04(3) -0.139(19)
Cl2 0.282(18) 0.61(4) 0.50(3) -0.06(3) -0.02(2) -0.11(3)
C21 0.253(15) 0.30(2) 0.29(2) -0.012(18) -0.059(14) -0.026(16)
C22A 0.28(3) 0.30(4) 0.39(4) 0.02(4) -0.03(4) 0.09(3)
C21A 0.28(2) 0.242(19) 0.30(2) 0.029(14) -0.04(2) 0.021(19)
C23 0.23(2) 0.24(2) 0.22(2) -0.026(14) 0.047(17) -0.003(19)
C24A 0.28(3) 0.33(4) 0.33(4) -0.08(4) 0.10(3) 0.04(3)
C23A 0.262(19) 0.29(2) 0.26(2) -0.004(16) 0.103(15) 0.025(18)
C24 0.25(4) 0.32(5) 0.26(4) -0.08(3) 0.02(3) -0.01(4)
P2' 0.187(10) 0.202(10) 0.207(12) 0.000 0.023(8) 0.000
N4 0.23(2) 0.120(13) 0.28(2) -0.005(12) 0.057(14) 0.029(11)
C5 0.23(2) 0.125(15) 0.35(3) -0.005(17) 0.00(2) 0.022(12)
C4 0.136(12) 0.220(19) 0.158(16) 0.009(11) -0.026(12) 0.000(13)
N5 0.187(15) 0.225(18) 0.166(14) 0.011(11) -0.018(13) 0.034(13)
C3 0.110(10) 0.33(2) 0.184(16) -0.008(16) 0.011(11) 0.038(14)
N6 0.102(8) 0.264(19) 0.176(13) -0.013(12) -0.010(9) 0.004(10)

loop_
_atom_type_symbol
_atom_type_description
_atom_type_scat_dispersion_real
_atom_type_scat_dispersion_imag
_atom_type_scat_source
C C 0.0033 0.0016 'International Tables Vol C Tables 4.2.6.8 and 6.1.1.4'
H H 0.0000 0.0000 'International Tables Vol C Tables 4.2.6.8 and 6.1.1.4'
N N 0.0061 0.0033 'International Tables Vol C Tables 4.2.6.8 and 6.1.1.4'
P P 0.1023 0.0942 'International Tables Vol C Tables 4.2.6.8 and 6.1.1.4'
Cl Cl 0.1484 0.1585 'International Tables Vol C Tables 4.2.6.8 and 6.1.1.4'
Cd Cd -0.8075 1.2024 'International Tables Vol C Tables 4.2.6.8 and 6.1.1.4'

loop_
_geom_angle_atom_site_label_1
_geom_angle_atom_site_label_2
_geom_angle_atom_site_label_3
_geom_angle
_geom_angle_site_symmetry_1
_geom_angle_site_symmetry_3
N6 Cd1 N4 91.7(8) 4_456 8_665
N6 Cd1 N3 176.9(9) 4_456 .
N4 Cd1 N3 89.7(10) 8_665 .
N6 Cd1 N5 91.2(7) 4_456 2_554
N4 Cd1 N5 89.7(7) 8_665 2_554
N3 Cd1 N5 86.0(9) . 2_554
N6 Cd1 N2 92.6(7) 4_456 .
N4 Cd1 N2 87.7(7) 8_665 .
N3 Cd1 N2 90.1(9) . .
N5 Cd1 N2 175.4(8) 2_554 .
N6 Cd1 N1 85.2(8) 4_456 .
N4 Cd1 N1 176.9(9) 8_665 .
N3 Cd1 N1 93.4(10) . .
N5 Cd1 N1 90.5(8) 2_554 .
N2 Cd1 N1 92.3(8) . .
N2 C1 N8 165(3) . .
C2 N1 Cd1 151(3) . .
C7 P1 C7 152.9(7) . 3_655
C7 P1 C7A 71.7(3) . 3_655
C7 P1 C7A 110.00(11) 3_655 3_655
C7 P1 C7A 110.00(11) . .
C7 P1 C7A 71.7(3) 3_655 .
C7A P1 C7A 173.1(10) 3_655 .
C7 P1 C8 109.89(11) . .
C7 P1 C8 48.4(6) 3_655 .
C7A P1 C8 75.1(7) 3_655 .
C7A P1 C8 109.86(11) . .
C7 P1 C8 48.4(6) . 3_655
C7 P1 C8 109.89(11) 3_655 3_655
C7A P1 C8 109.86(11) 3_655 3_655
C7A P1 C8 75.1(7) . 3_655
C8 P1 C8 92.3(7) . 3_655
C7 P1 C10 94.0(6) . 3_655
C7 P1 C10 109.84(11) 3_655 3_655
C7A P1 C10 109.89(11) 3_655 3_655
C7A P1 C10 63.6(9) . 3_655
C8 P1 C10 155.7(6) . 3_655
C8 P1 C10 107.31(6) 3_655 3_655
C7 P1 C10 109.84(11) . .
C7 P1 C10 94.0(6) 3_655 .
C7A P1 C10 63.6(9) 3_655 .
C7A P1 C10 109.89(11) . .
C8 P1 C10 107.32(6) . .
C8 P1 C10 155.7(6) 3_655 .
C10 P1 C10 58.4(8) 3_655 .
C1 N2 Cd1 161(3) . .
N1 C2 N7 166(3) . .
C6 N3 Cd1 166(3) . .
N3 C6 N9 161(4) . .
C2 N7 C5 121(3) . .
C4 N8 C1 119(2) . .
C3 N9 C6 120(2) . .
C8 C7 C9 74.9(11) 3_655 .
C8 C7 P1 65.9(3) 3_655 .
C9 C7 P1 109.67(18) . .
C7 C8 C11 128.4(8) 3_655 .
C7 C8 C9 53.1(5) 3_655 3_655
C11 C8 C9 78.4(9) . 3_655
C7 C8 P1 65.8(3) 3_655 .
C11 C8 P1 109.5(3) . .
C9 C8 P1 96.9(6) 3_655 .
C7 C9 C8 51.9(8) . 3_655
C7 C9 Cl1 94.8(14) . .
C8 C9 Cl1 92.3(14) 3_655 .
C12 C10 P1 109.6(3) . .
C12 C10 C10 133(2) . 3_655
P1 C10 C10 60.8(4) . 3_655
C12 C10 C9A 42(2) . 3_655
P1 C10 C9A 94.8(12) . 3_655
C10 C10 C9A 153.7(9) 3_655 3_655
C12 C10 C7A 52.1(7) . 3_655
P1 C10 C7A 58.2(5) . 3_655
C10 C10 C7A 107.5(5) 3_655 3_655
C9A C10 C7A 46.9(6) 3_655 3_655
C9A C12 C7A 64.3(16) 3_655 3_655
C9A C12 C10 85(2) 3_655 .
C7A C12 C10 77.4(5) 3_655 .
C11 C11 C8 109.4(7) 3_655 .
C12 C7A C9A 48(2) 3_655 .
C12 C7A P1 108.0(14) 3_655 .
C9A C7A P1 109.5(3) . .
C12 C7A C10 50.5(8) 3_655 3_655
C9A C7A C10 65.4(14) . 3_655
P1 C7A C10 58.2(5) . 3_655
C12 C9A C7A 67.3(19) 3_655 .
C12 C9A C10 53.2(13) 3_655 3_655
C7A C9A C10 67.6(12) . 3_655
C21 P2 C21 148.0(18) . 3_655
C21 P2 C23 110.7(4) . .
C21 P2 C23 93.4(13) 3_655 .
C21 P2 C23 93.4(13) . 3_655
C21 P2 C23 110.7(4) 3_655 3_655
C23 P2 C23 83.4(17) . 3_655
C21 P2 C23A 109.6(4) . .
C21 P2 C23A 80.1(9) 3_655 .
C23 P2 C23A 109.4(4) . .
C23 P2 C23A 39.3(15) 3_655 .
C21 P2 C23A 80.1(9) . 3_655
C21 P2 C23A 109.6(4) 3_655 3_655
C23 P2 C23A 39.3(15) . 3_655
C23 P2 C23A 109.4(4) 3_655 3_655
C23A P2 C23A 145.6(17) . 3_655
C21 P2 C21A 40.1(16) . 3_655
C21 P2 C21A 109.5(4) 3_655 3_655
C23 P2 C21A 146.7(14) . 3_655
C23 P2 C21A 109.2(4) 3_655 3_655
C23A P2 C21A 98.4(13) . 3_655
C23A P2 C21A 108.3(4) 3_655 3_655
C21 P2 C21A 109.5(4) . .
C21 P2 C21A 40.1(16) 3_655 .
C23 P2 C21A 109.2(4) . .
C23 P2 C21A 146.7(14) 3_655 .
C23A P2 C21A 108.3(4) . .
C23A P2 C21A 98.4(13) 3_655 .
C21A P2 C21A 77.5(17) 3_655 .
C22A C22 C21 52.3(16) 3_655 .
C22A C22 C21A 57.0(14) 3_655 3_655
C21 C22 C21A 38.6(17) . 3_655
C22A C22 Cl2 101(3) 3_655 .
C21 C22 Cl2 109.3(3) . .
C21A C22 Cl2 147(2) 3_655 .
C22A C22 C24A 137(3) 3_655 3_655
C21 C22 C24A 88.2(12) . 3_655
C21A C22 C24A 104.8(10) 3_655 3_655
Cl2 C22 C24A 73.8(17) . 3_655
C22 Cl2 C22A 25.1(17) . 3_655
C22 Cl2 C24A 54.8(16) . 3_655
C22A Cl2 C24A 74.1(9) 3_655 3_655
C21A C21 C22A 81(3) 3_655 3_655
C21A C21 C22 85(2) 3_655 .
C22A C21 C22 39(3) 3_655 .
C21A C21 P2 70.8(10) 3_655 .
C22A C21 P2 147(4) 3_655 .
C22 C21 P2 119.4(5) . .
C21A C21 P2' 74(2) 3_655 .
C22A C21 P2' 150(5) 3_655 .
C22 C21 P2' 121.7(12) . .
P2 C21 P2' 3.5(18) . .
C22 C22A C21 88.9(17) 3_655 3_655
C22 C22A C21A 91.3(18) 3_655 .
C21 C22A C21A 47.5(19) 3_655 .
C22 C22A Cl2 54(2) 3_655 3_655
C21 C22A Cl2 102(3) 3_655 3_655
C21A C22A Cl2 137.5(15) . 3_655
C21 C21A C22A 51.4(10) 3_655 .
C21 C21A P2 69.0(8) 3_655 .
C22A C21A P2 118.3(4) . .
C21 C21A P2' 67.3(9) 3_655 .
C22A C21A P2' 117.0(8) . .
P2 C21A P2' 2.2(11) . .
C21 C21A C22 56.7(12) 3_655 3_655
C22A C21A C22 31.7(17) . 3_655
P2 C21A C22 103.6(12) . 3_655
P2' C21A C22 103.4(12) . 3_655
C23A C23 C24 112(3) 3_655 .
C23A C23 P2' 72.7(15) 3_655 .
C24 C23 P2' 120.5(8) . .
C23A C23 P2 70.9(8) 3_655 .
C24 C23 P2 119.1(5) . .
P2' C23 P2 2.6(15) . .
C23A C24A C22 99.3(11) . 3_655
C23A C24A Cl2 122(2) . 3_655
C22 C24A Cl2 51.5(10) 3_655 3_655
C23 C23A C24A 170(2) 3_655 .
C23 C23A P2' 66.8(17) 3_655 .
C24A C23A P2' 121.5(18) . .
C23 C23A P2 69.8(8) 3_655 .
C24A C23A P2 118.3(4) . .
P2' C23A P2 3.6(19) . .
C23 P2' C23 89(3) . 3_655
C23 P2' C23A 115(3) . .
C23 P2' C23A 40.6(15) 3_655 .
C23 P2' C23A 40.6(16) . 3_655
C23 P2' C23A 115(3) 3_655 3_655
C23A P2' C23A 153(4) . 3_655
C23 P2' C21 113.0(11) . .
C23 P2' C21 95.0(18) 3_655 .
C23A P2' C21 109.4(5) . .
C23A P2' C21 79.9(8) 3_655 .
C23 P2' C21 95.0(18) . 3_655
C23 P2' C21 113.0(11) 3_655 3_655
C23A P2' C21 79.9(8) . 3_655
C23A P2' C21 109.4(5) 3_655 3_655
C21 P2' C21 141(5) . 3_655
C23 P2' C21A 145.9(17) . 3_655
C23 P2' C21A 108.8(5) 3_655 3_655
C23A P2' C21A 96.2(17) . 3_655
C23A P2' C21A 105.7(15) 3_655 3_655
C21 P2' C21A 39(2) . 3_655
C21 P2' C21A 104(3) 3_655 3_655
C23 P2' C21A 108.8(5) . .
C23 P2' C21A 145.9(17) 3_655 .
C23A P2' C21A 105.7(15) . .
C23A P2' C21A 96.2(17) 3_655 .
C21 P2' C21A 104(3) . .
C21 P2' C21A 39(2) 3_655 .
C21A P2' C21A 73(2) 3_655 .
C5 N4 Cd1 136(2) . 8_655
N4 C5 N7 173(3) . .
N5 C4 N8 165(3) . .
C4 N5 Cd1 136(2) . 2
N6 C3 N9 169(3) . .
C3 N6 Cd1 153(2) . 4_556

loop_
_geom_bond_atom_site_label_1
_geom_bond_atom_site_label_2
_geom_bond_distance
_geom_bond_site_symmetry_2
Cd1 N6 2.242(15) 4_456
Cd1 N4 2.31(2) 8_665
Cd1 N3 2.296(19) .
Cd1 N5 2.31(2) 2_554
Cd1 N2 2.308(19) .
Cd1 N1 2.32(2) .
C1 N2 1.06(2) .
C1 N8 1.37(3) .
N1 C2 1.08(3) .
P1 C7 1.8003(11) .
P1 C7 1.8003(11) 3_655
P1 C7A 1.8002(10) 3_655
P1 C7A 1.8002(10) .
P1 C8 1.8012(10) .
P1 C8 1.8013(10) 3_655
P1 C10 1.8013(11) 3_655
P1 C10 1.8013(11) .
C2 N7 1.29(3) .
N3 C6 0.97(2) .
C6 N9 1.48(3) .
N7 C5 1.33(3) .
N8 C4 1.34(3) .
N9 C3 1.28(3) .
C7 C8 1.475(18) 3_655
C7 C9 1.499(2) .
C8 C7 1.475(18) 3_655
C8 C11 1.500(2) .
C8 C9 1.809(18) 3_655
C9 C8 1.809(18) 3_655
C9 Cl1 1.8300(11) .
C10 C12 1.500(2) .
C10 C10 1.76(2) 3_655
C10 C9A 1.87(3) 3_655
C10 C7A 1.90(2) 3_655
C12 C9A 1.24(6) 3_655
C12 C7A 1.54(3) 3_655
C11 C11 1.47(4) 3_655
C7A C12 1.54(3) 3_655
C7A C9A 1.500(2) .
C7A C10 1.90(2) 3_655
C9A C12 1.24(6) 3_655
C9A C10 1.87(3) 3_655
P2 C21 1.624(4) .
P2 C21 1.624(5) 3_655
P2 C23 1.629(5) .
P2 C23 1.629(5) 3_655
P2 C23A 1.641(5) .
P2 C23A 1.641(5) 3_655
P2 C21A 1.643(5) 3_655
P2 C21A 1.643(5) .
C22 C22A 0.94(5) 3_655
C22 C21 1.502(5) .
C22 C21A 1.79(3) 3_655
C22 Cl2 1.800(2) .
C22 C24A 1.88(5) 3_655
Cl2 C22A 2.18(4) 3_655
Cl2 C24A 2.21(4) 3_655
C21 C21A 1.12(4) 3_655
C21 C22A 1.19(3) 3_655
C21 P2' 1.66(2) .
C22A C22 0.94(5) 3_655
C22A C21 1.19(3) 3_655
C22A C21A 1.501(5) .
C22A Cl2 2.18(4) 3_655
C21A C21 1.12(4) 3_655
C21A P2' 1.73(4) .
C21A C22 1.79(3) 3_655
C23 C23A 1.10(4) 3_655
C23 C24 1.501(5) .
C23 P2' 1.55(4) .
C24A C23A 1.502(5) .
C24A C22 1.88(5) 3_655
C24A Cl2 2.21(4) 3_655
C23A C23 1.10(4) 3_655
C23A P2' 1.613(14) .
P2' C23 1.55(4) 3_655
P2' C23A 1.613(14) 3_655
P2' C21 1.66(2) 3_655
P2' C21A 1.73(4) 3_655
N4 C5 1.10(3) .
N4 Cd1 2.31(2) 8_655
C4 N5 1.07(2) .
N5 Cd1 2.31(2) 2
C3 N6 1.08(2) .
N6 Cd1 2.242(15) 4_556
